data_4132732
loop_
_publ_author_name
'Buss, Joshua A.'
'VanderVelde, David G.'
'Agapie, Theodor'

_publ_section_title
;
 Lewis Acid Enhancement of Proton Induced CO<sub>2</sub> Cleavage: Bond
 Weakening and Ligand Residence Time Effects.
;
_journal_issue 32
_journal_name_full 'Journal of the American Chemical Society'
_journal_page_first 10121
_journal_page_last 10125
_journal_paper_doi 10.1021/jacs.8b05874
_journal_volume 140
_journal_year 2018
_chemical_formula_moiety 'C49 H40 B F15 Mo O2 P2'
_chemical_formula_sum 'C49 H40 B F15 Mo O2 P2'
_chemical_formula_weight 1114.50
_space_group_crystal_system triclinic
_space_group_IT_number 2
_space_group_name_Hall '-P 1'
_space_group_name_H-M_alt 'P -1'
_atom_sites_solution_hydrogens geom
_atom_sites_solution_primary direct
_atom_sites_solution_secondary difmap
_audit_creation_date 2017-01-25
_audit_creation_method
;
Olex2 1.2
(compiled 2018.04.26 svn.r3504 for OlexSys, GUI svn.r5492)
SHELXL-2014,
and manual edit
;
_cell_angle_alpha 103.065(2)
_cell_angle_beta 94.669(2)
_cell_angle_gamma 96.976(2)
_cell_formula_units_Z 2
_cell_length_a 9.4051(4)
_cell_length_b 11.3058(5)
_cell_length_c 22.0674(10)
_cell_measurement_reflns_used 9046
_cell_measurement_temperature 100(2)
_cell_measurement_theta_max 37.39
_cell_measurement_theta_min 2.29
_cell_volume 2254.39(17)
_computing_cell_refinement 'SAINT v8.34A (Bruker, 2013)'
_computing_data_collection 'APEX2 v2014.11-0 (Bruker-AXS, 2014)'
_computing_data_reduction 'SAINT v8.34A (Bruker, 2013)'
_computing_molecular_graphics 'DIAMOND 3 (Crystal Impact, 1999)'
_computing_publication_material 'Olex2 (Dolomanov et al., 2009)'
_computing_structure_refinement 'SHELXL-2014/7 (Sheldrick, 2014)'
_computing_structure_solution 'XT-2014/4 (Sheldrick, 2012)'
_diffrn_ambient_temperature 100
_diffrn_detector 'CCD Area Detector'
_diffrn_detector_area_resol_mean 8.33
_diffrn_detector_type 'Bruker APEXII CCD'
_diffrn_measured_fraction_theta_full 1.000
_diffrn_measured_fraction_theta_max 1.000
_diffrn_measurement_device '\k-geometry diffractometer'
_diffrn_measurement_device_type 'Bruker KAPPA APEX-II CCD'
_diffrn_measurement_method '\f and \w scans'
_diffrn_radiation_monochromator graphite
_diffrn_radiation_type MoK\a
_diffrn_radiation_wavelength 0.71073
_diffrn_reflns_av_R_equivalents 0.0351
_diffrn_reflns_av_unetI/netI 0.0197
_diffrn_reflns_Laue_measured_fraction_full 1.000
_diffrn_reflns_Laue_measured_fraction_max 1.000
_diffrn_reflns_limit_h_max 15
_diffrn_reflns_limit_h_min -15
_diffrn_reflns_limit_k_max 18
_diffrn_reflns_limit_k_min -18
_diffrn_reflns_limit_l_max 36
_diffrn_reflns_limit_l_min -36
_diffrn_reflns_number 203842
_diffrn_reflns_point_group_measured_fraction_full 1.000
_diffrn_reflns_point_group_measured_fraction_max 1.000
_diffrn_reflns_theta_full 25.000
_diffrn_reflns_theta_max 36.319
_diffrn_reflns_theta_min 0.953
_diffrn_source 'fine-focus sealed tube'
_diffrn_source_current 30
_diffrn_source_power 1.5
_diffrn_source_voltage 50
_diffrn_standards_number 0
_exptl_absorpt_coefficient_mu 0.466
_exptl_absorpt_correction_T_max 1.0000
_exptl_absorpt_correction_T_min 0.9337
_exptl_absorpt_correction_type multi-scan
_exptl_absorpt_process_details
'SADABS-2014/4 (Bruker,2014/4) was used for absorption correction. wR2(int) was 0.0498 before and 0.0442 after correction. The Ratio of minimum to maximum transmission is 0.9337. The \l/2 correction factor is 0.00150.'
_exptl_crystal_colour orange
_exptl_crystal_colour_primary orange
_exptl_crystal_density_diffrn 1.642
_exptl_crystal_density_method 'not measured'
_exptl_crystal_description prism
_exptl_crystal_F_000 1124
_exptl_crystal_size_max 0.22
_exptl_crystal_size_mid 0.15
_exptl_crystal_size_min 0.14
_refine_diff_density_max 0.777
_refine_diff_density_min -0.584
_refine_diff_density_rms 0.072
_refine_ls_extinction_method none
_refine_ls_goodness_of_fit_ref 0.988
_refine_ls_hydrogen_treatment constr
_refine_ls_matrix_type full
_refine_ls_number_parameters 639
_refine_ls_number_reflns 21851
_refine_ls_number_restraints 0
_refine_ls_restrained_S_all 0.988
_refine_ls_R_factor_all 0.0334
_refine_ls_R_factor_gt 0.0268
_refine_ls_shift/su_max 0.004
_refine_ls_shift/su_mean 0.000
_refine_ls_structure_factor_coef Fsqd
_refine_ls_weighting_details 'w=1/[\s^2^(Fo^2^)+(0.0335P)^2^+1.2013P] where P=(Fo^2^+2Fc^2^)/3'
_refine_ls_weighting_scheme calc
_refine_ls_wR_factor_gt 0.0647
_refine_ls_wR_factor_ref 0.0678
_reflns_Friedel_coverage 0.000
_reflns_number_gt 19453
_reflns_number_total 21851
_reflns_threshold_expression 'I > 2\s(I)'
_cod_data_source_file ja8b05874_si_001.cif
_cod_data_source_block 4
_cod_database_code 4132732
_shelxl_version_number 2014-7
_shelx_space_group_comment
;
The symmetry employed for this shelxl refinement is uniquely defined
by the following loop, which should always be used as a source of
symmetry information in preference to the above space-group names.
They are only intended as comments.
;
_shelx_estimated_absorpt_t_max 0.938
_shelx_estimated_absorpt_t_min 0.904
_olex2_refinement_description
;
1. Fixed Uiso
 At 1.2 times of:
  All C(H) groups
 At 1.5 times of:
  All C(H,H,H) groups
2.a Ternary CH refined with riding coordinates:
 C19(H19), C22(H22), C25(H25), C28(H28)
2.b Aromatic/amide H refined with riding coordinates:
 C2(H2), C3(H3), C5(H5), C6(H6), C9(H9), C10(H10), C11(H11), C12(H12),
 C15(H15), C16(H16), C17(H17), C18(H18)
2.c Idealised Me refined as rotating group:
 C20(H20A,H20B,H20C), C21(H21A,H21B,H21C), C23(H23A,H23B,H23C), C24(H24A,H24B,
 H24C), C26(H26A,H26B,H26C), C27(H27A,H27B,H27C), C29(H29A,H29B,H29C), C30(H30A,
 H30B,H30C)
;
_shelx_shelxl_version_number 2014/7
_olex2_submission_special_instructions 'No special instructions were received'

loop_
_space_group_symop_operation_xyz
'x, y, z'
'-x, -y, -z'

loop_
_atom_site_label
_atom_site_type_symbol
_atom_site_fract_x
_atom_site_fract_y
_atom_site_fract_z
_atom_site_U_iso_or_equiv
_atom_site_adp_type
_atom_site_occupancy
_atom_site_site_symmetry_order
_atom_site_calc_flag
_atom_site_refinement_flags_posn
Mo1 Mo 0.58552(2) 0.67241(2) 0.28121(2) 0.00774(2) Uani 1 1 d .
P1 P 0.69673(2) 0.67523(2) 0.39046(2) 0.00878(4) Uani 1 1 d .
P2 P 0.74752(3) 0.65150(2) 0.19210(2) 0.01045(4) Uani 1 1 d .
F1 F 0.52810(7) 0.25803(6) 0.31627(3) 0.01444(10) Uani 1 1 d .
F2 F 0.76651(7) 0.15596(7) 0.30204(3) 0.02128(13) Uani 1 1 d .
F3 F 0.84252(8) 0.06960(8) 0.18559(4) 0.02744(15) Uani 1 1 d .
F4 F 0.66383(8) 0.07703(7) 0.08290(3) 0.02340(13) Uani 1 1 d .
F5 F 0.41807(7) 0.16348(6) 0.09532(3) 0.01750(11) Uani 1 1 d .
F6 F 0.24491(8) 0.45683(6) 0.13122(3) 0.02294(13) Uani 1 1 d .
F7 F 0.04632(9) 0.39959(7) 0.03411(3) 0.02729(15) Uani 1 1 d .
F8 F -0.11223(8) 0.17261(8) -0.00185(3) 0.02655(15) Uani 1 1 d .
F9 F -0.05827(7) -0.00142(6) 0.06205(3) 0.02147(13) Uani 1 1 d .
F10 F 0.14226(7) 0.05308(5) 0.16062(3) 0.01734(11) Uani 1 1 d .
F11 F 0.10938(7) 0.42576(6) 0.28623(3) 0.01915(12) Uani 1 1 d .
F12 F -0.03337(9) 0.37152(7) 0.37769(4) 0.02721(15) Uani 1 1 d .
F13 F -0.00128(8) 0.16590(7) 0.41848(3) 0.02454(14) Uani 1 1 d .
F14 F 0.18117(7) 0.01370(6) 0.36499(3) 0.02000(12) Uani 1 1 d .
F15 F 0.31743(7) 0.05811(5) 0.27098(3) 0.01656(11) Uani 1 1 d .
O1 O 0.35581(7) 0.42759(6) 0.23814(3) 0.01203(11) Uani 1 1 d .
O2 O 0.59969(7) 0.47066(6) 0.26726(3) 0.01086(10) Uani 1 1 d .
C1 C 0.45976(10) 0.79444(8) 0.34688(4) 0.01125(13) Uani 1 1 d .
C2 C 0.57353(10) 0.87122(8) 0.32852(4) 0.01214(14) Uani 1 1 d .
H2 H 0.6387 0.9281 0.3599 0.015 Uiso 1 1 calc R
C3 C 0.59044(10) 0.86392(8) 0.26517(4) 0.01241(14) Uani 1 1 d .
H3 H 0.6677 0.9147 0.2544 0.015 Uiso 1 1 calc R
C4 C 0.49237(10) 0.78063(8) 0.21643(4) 0.01226(14) Uani 1 1 d .
C5 C 0.37640(10) 0.70913(8) 0.23403(4) 0.01286(14) Uani 1 1 d .
H5 H 0.3079 0.6561 0.2025 0.015 Uiso 1 1 calc R
C6 C 0.36003(10) 0.71516(8) 0.29914(4) 0.01238(14) Uani 1 1 d .
H6 H 0.2818 0.6655 0.3100 0.015 Uiso 1 1 calc R
C7 C 0.46512(10) 0.80076(8) 0.41499(4) 0.01114(13) Uani 1 1 d .
C8 C 0.58575(9) 0.76369(8) 0.44356(4) 0.01092(13) Uani 1 1 d .
C9 C 0.60502(10) 0.78488(8) 0.50882(4) 0.01327(14) Uani 1 1 d .
H9 H 0.6888 0.7646 0.5288 0.016 Uiso 1 1 calc R
C10 C 0.50246(11) 0.83549(9) 0.54476(4) 0.01544(15) Uani 1 1 d .
H10 H 0.5162 0.8490 0.5891 0.019 Uiso 1 1 calc R
C11 C 0.37985(11) 0.86625(9) 0.51575(5) 0.01565(15) Uani 1 1 d .
H11 H 0.3079 0.8973 0.5401 0.019 Uiso 1 1 calc R
C12 C 0.36253(10) 0.85163(8) 0.45105(5) 0.01409(15) Uani 1 1 d .
H12 H 0.2810 0.8762 0.4315 0.017 Uiso 1 1 calc R
C13 C 0.52888(10) 0.77026(9) 0.15144(4) 0.01364(14) Uani 1 1 d .
C14 C 0.65527(10) 0.72176(9) 0.13541(4) 0.01374(14) Uani 1 1 d .
C15 C 0.69433(12) 0.71679(11) 0.07507(5) 0.01882(17) Uani 1 1 d .
H15 H 0.7787 0.6833 0.0632 0.023 Uiso 1 1 calc R
C16 C 0.61078(13) 0.76038(12) 0.03236(5) 0.0223(2) Uani 1 1 d .
H16 H 0.6389 0.7571 -0.0083 0.027 Uiso 1 1 calc R
C17 C 0.48644(13) 0.80871(11) 0.04870(5) 0.0221(2) Uani 1 1 d .
H17 H 0.4298 0.8383 0.0193 0.026 Uiso 1 1 calc R
C18 C 0.44509(12) 0.81361(10) 0.10817(5) 0.01801(17) Uani 1 1 d .
H18 H 0.3600 0.8464 0.1194 0.022 Uiso 1 1 calc R
C19 C 0.66824(10) 0.52116(8) 0.40874(4) 0.01163(13) Uani 1 1 d .
H19 H 0.6957 0.4611 0.3724 0.014 Uiso 1 1 calc R
C20 C 0.75698(11) 0.50710(9) 0.46758(5) 0.01603(16) Uani 1 1 d .
H20A H 0.8599 0.5247 0.4635 0.024 Uiso 1 1 calc GR
H20B H 0.7345 0.4230 0.4723 0.024 Uiso 1 1 calc GR
H20C H 0.7331 0.5646 0.5044 0.024 Uiso 1 1 calc GR
C21 C 0.50688(11) 0.48501(9) 0.41183(5) 0.01486(15) Uani 1 1 d .
H21A H 0.4765 0.5394 0.4482 0.022 Uiso 1 1 calc GR
H21B H 0.4891 0.4000 0.4157 0.022 Uiso 1 1 calc GR
H21C H 0.4519 0.4926 0.3735 0.022 Uiso 1 1 calc GR
C22 C 0.88409(10) 0.73965(8) 0.42414(4) 0.01266(14) Uani 1 1 d .
H22 H 0.8993 0.7233 0.4667 0.015 Uiso 1 1 calc R
C23 C 0.98790(11) 0.67314(10) 0.38318(5) 0.01757(16) Uani 1 1 d .
H23A H 0.9599 0.5843 0.3758 0.026 Uiso 1 1 calc GR
H23B H 1.0863 0.6960 0.4045 0.026 Uiso 1 1 calc GR
H23C H 0.9839 0.6966 0.3430 0.026 Uiso 1 1 calc GR
C24 C 0.91288(11) 0.87829(9) 0.43109(5) 0.01787(17) Uani 1 1 d .
H24A H 0.8973 0.8963 0.3899 0.027 Uiso 1 1 calc GR
H24B H 1.0127 0.9092 0.4493 0.027 Uiso 1 1 calc GR
H24C H 0.8471 0.9182 0.4586 0.027 Uiso 1 1 calc GR
C25 C 0.75989(11) 0.49821(9) 0.14174(5) 0.01667(16) Uani 1 1 d .
H25 H 0.8171 0.5126 0.1072 0.020 Uiso 1 1 calc R
C26 C 0.84343(12) 0.42232(10) 0.17763(6) 0.02068(18) Uani 1 1 d .
H26A H 0.9421 0.4644 0.1911 0.031 Uiso 1 1 calc GR
H26B H 0.8459 0.3413 0.1503 0.031 Uiso 1 1 calc GR
H26C H 0.7956 0.4127 0.2144 0.031 Uiso 1 1 calc GR
C27 C 0.61181(13) 0.43090(10) 0.11097(5) 0.02184(19) Uani 1 1 d .
H27A H 0.5516 0.4155 0.1434 0.033 Uiso 1 1 calc GR
H27B H 0.6230 0.3526 0.0831 0.033 Uiso 1 1 calc GR
H27C H 0.5658 0.4814 0.0867 0.033 Uiso 1 1 calc GR
C28 C 0.94081(10) 0.72247(9) 0.20553(4) 0.01433(15) Uani 1 1 d .
H28 H 0.9923 0.6723 0.2296 0.017 Uiso 1 1 calc R
C29 C 1.02007(12) 0.72321(12) 0.14764(5) 0.0230(2) Uani 1 1 d .
H29A H 1.0077 0.6400 0.1208 0.034 Uiso 1 1 calc GR
H29B H 1.1229 0.7520 0.1607 0.034 Uiso 1 1 calc GR
H29C H 0.9803 0.7782 0.1243 0.034 Uiso 1 1 calc GR
C30 C 0.96197(12) 0.85202(10) 0.24735(6) 0.02190(19) Uani 1 1 d .
H30A H 0.9216 0.9072 0.2244 0.033 Uiso 1 1 calc GR
H30B H 1.0652 0.8803 0.2597 0.033 Uiso 1 1 calc GR
H30C H 0.9128 0.8518 0.2848 0.033 Uiso 1 1 calc GR
C31 C 0.47670(9) 0.49630(8) 0.25583(4) 0.00969(12) Uani 1 1 d .
C32 C 0.45866(9) 0.21885(8) 0.20697(4) 0.01070(13) Uani 1 1 d .
C33 C 0.55541(9) 0.21300(8) 0.25719(4) 0.01136(13) Uani 1 1 d .
C34 C 0.68092(10) 0.16171(9) 0.25116(5) 0.01437(15) Uani 1 1 d .
C35 C 0.71855(11) 0.11531(9) 0.19219(5) 0.01685(16) Uani 1 1 d .
C36 C 0.62767(11) 0.11811(9) 0.14055(5) 0.01540(15) Uani 1 1 d .
C37 C 0.50013(10) 0.16703(8) 0.14878(4) 0.01248(14) Uani 1 1 d .
C38 C 0.20009(9) 0.25926(8) 0.15415(4) 0.01118(13) Uani 1 1 d .
C39 C 0.17210(10) 0.34191(9) 0.11801(4) 0.01409(15) Uani 1 1 d .
C40 C 0.06950(11) 0.31391(10) 0.06589(5) 0.01713(16) Uani 1 1 d .
C41 C -0.01059(11) 0.19896(10) 0.04720(4) 0.01786(17) Uani 1 1 d .
C42 C 0.01573(10) 0.11164(9) 0.08016(4) 0.01561(16) Uani 1 1 d .
C43 C 0.11893(10) 0.14340(8) 0.13179(4) 0.01268(14) Uani 1 1 d .
C44 C 0.22712(9) 0.24813(8) 0.27416(4) 0.01026(13) Uani 1 1 d .
C45 C 0.13307(10) 0.32239(8) 0.30383(4) 0.01293(14) Uani 1 1 d .
C46 C 0.05693(11) 0.29703(9) 0.35178(5) 0.01610(16) Uani 1 1 d .
C47 C 0.07213(11) 0.19240(9) 0.37244(4) 0.01594(16) Uani 1 1 d .
C48 C 0.16309(10) 0.11496(8) 0.34463(4) 0.01402(15) Uani 1 1 d .
C49 C 0.23554(9) 0.14223(8) 0.29611(4) 0.01179(13) Uani 1 1 d .
B1 B 0.31461(10) 0.28583(9) 0.21776(5) 0.01016(14) Uani 1 1 d .

loop_
_atom_site_aniso_label
_atom_site_aniso_U_11
_atom_site_aniso_U_22
_atom_site_aniso_U_33
_atom_site_aniso_U_23
_atom_site_aniso_U_13
_atom_site_aniso_U_12
Mo1 0.00843(3) 0.00723(3) 0.00745(3) 0.00230(2) 0.00008(2) 0.00019(2)
P1 0.00915(8) 0.00925(8) 0.00795(8) 0.00219(6) 0.00093(6) 0.00113(6)
P2 0.01187(9) 0.01097(9) 0.00846(8) 0.00305(7) 0.00066(7) 0.00042(7)
F1 0.0158(2) 0.0158(2) 0.0107(2) 0.00252(19) -0.00108(19) 0.00102(19)
F2 0.0153(3) 0.0265(3) 0.0239(3) 0.0113(3) -0.0051(2) 0.0051(2)
F3 0.0197(3) 0.0375(4) 0.0347(4) 0.0176(3) 0.0107(3) 0.0191(3)
F4 0.0268(3) 0.0286(3) 0.0193(3) 0.0068(3) 0.0123(3) 0.0134(3)
F5 0.0185(3) 0.0247(3) 0.0104(2) 0.0047(2) 0.0014(2) 0.0067(2)
F6 0.0328(4) 0.0150(3) 0.0204(3) 0.0086(2) -0.0053(3) -0.0017(2)
F7 0.0373(4) 0.0293(4) 0.0182(3) 0.0101(3) -0.0048(3) 0.0133(3)
F8 0.0205(3) 0.0393(4) 0.0151(3) -0.0020(3) -0.0085(2) 0.0090(3)
F9 0.0165(3) 0.0212(3) 0.0194(3) -0.0059(2) -0.0009(2) -0.0036(2)
F10 0.0206(3) 0.0115(2) 0.0183(3) 0.0034(2) -0.0017(2) -0.0011(2)
F11 0.0207(3) 0.0154(3) 0.0263(3) 0.0097(2) 0.0091(2) 0.0086(2)
F12 0.0322(4) 0.0211(3) 0.0316(4) 0.0039(3) 0.0211(3) 0.0091(3)
F13 0.0317(4) 0.0268(3) 0.0159(3) 0.0071(2) 0.0106(3) -0.0024(3)
F14 0.0225(3) 0.0175(3) 0.0223(3) 0.0130(2) -0.0010(2) -0.0015(2)
F15 0.0157(3) 0.0112(2) 0.0250(3) 0.0069(2) 0.0050(2) 0.00396(19)
O1 0.0096(3) 0.0089(2) 0.0169(3) 0.0033(2) -0.0006(2) -0.00062(19)
O2 0.0101(2) 0.0095(2) 0.0127(3) 0.0025(2) 0.0000(2) 0.00112(19)
C1 0.0124(3) 0.0106(3) 0.0112(3) 0.0025(3) 0.0011(3) 0.0035(3)
C2 0.0153(4) 0.0090(3) 0.0118(3) 0.0023(3) 0.0001(3) 0.0015(3)
C3 0.0163(4) 0.0091(3) 0.0119(3) 0.0039(3) 0.0000(3) 0.0009(3)
C4 0.0147(4) 0.0113(3) 0.0112(3) 0.0042(3) -0.0011(3) 0.0025(3)
C5 0.0118(3) 0.0137(3) 0.0131(3) 0.0036(3) -0.0011(3) 0.0028(3)
C6 0.0110(3) 0.0132(3) 0.0130(3) 0.0033(3) 0.0003(3) 0.0023(3)
C7 0.0123(3) 0.0098(3) 0.0113(3) 0.0020(3) 0.0018(3) 0.0020(3)
C8 0.0118(3) 0.0110(3) 0.0100(3) 0.0023(3) 0.0019(3) 0.0018(3)
C9 0.0164(4) 0.0135(3) 0.0099(3) 0.0020(3) 0.0020(3) 0.0031(3)
C10 0.0201(4) 0.0147(4) 0.0118(3) 0.0022(3) 0.0052(3) 0.0035(3)
C11 0.0174(4) 0.0149(4) 0.0151(4) 0.0019(3) 0.0065(3) 0.0041(3)
C12 0.0139(4) 0.0131(3) 0.0156(4) 0.0024(3) 0.0035(3) 0.0035(3)
C13 0.0159(4) 0.0143(3) 0.0108(3) 0.0050(3) -0.0014(3) 0.0008(3)
C14 0.0153(4) 0.0158(4) 0.0103(3) 0.0052(3) -0.0006(3) 0.0004(3)
C15 0.0188(4) 0.0273(5) 0.0115(4) 0.0081(3) 0.0009(3) 0.0020(4)
C16 0.0245(5) 0.0325(5) 0.0117(4) 0.0106(4) -0.0005(3) 0.0025(4)
C17 0.0244(5) 0.0289(5) 0.0145(4) 0.0112(4) -0.0037(3) 0.0027(4)
C18 0.0193(4) 0.0216(4) 0.0146(4) 0.0085(3) -0.0024(3) 0.0031(3)
C19 0.0141(3) 0.0114(3) 0.0105(3) 0.0040(3) 0.0028(3) 0.0026(3)
C20 0.0191(4) 0.0181(4) 0.0133(4) 0.0072(3) 0.0018(3) 0.0056(3)
C21 0.0165(4) 0.0142(4) 0.0140(4) 0.0044(3) 0.0040(3) -0.0007(3)
C22 0.0112(3) 0.0141(3) 0.0116(3) 0.0021(3) 0.0001(3) 0.0005(3)
C23 0.0124(4) 0.0194(4) 0.0207(4) 0.0034(3) 0.0037(3) 0.0025(3)
C24 0.0161(4) 0.0146(4) 0.0193(4) -0.0006(3) 0.0011(3) -0.0028(3)
C25 0.0209(4) 0.0146(4) 0.0135(4) 0.0012(3) 0.0047(3) 0.0009(3)
C26 0.0227(5) 0.0164(4) 0.0256(5) 0.0056(4) 0.0099(4) 0.0074(3)
C27 0.0284(5) 0.0183(4) 0.0148(4) 0.0005(3) 0.0013(4) -0.0051(4)
C28 0.0130(3) 0.0163(4) 0.0143(4) 0.0061(3) 0.0009(3) 0.0002(3)
C29 0.0153(4) 0.0345(6) 0.0196(4) 0.0088(4) 0.0045(3) -0.0009(4)
C30 0.0199(4) 0.0175(4) 0.0252(5) 0.0028(4) 0.0013(4) -0.0042(3)
C31 0.0107(3) 0.0096(3) 0.0089(3) 0.0032(2) 0.0007(2) 0.0004(2)
C32 0.0107(3) 0.0106(3) 0.0110(3) 0.0035(3) 0.0006(3) 0.0010(2)
C33 0.0111(3) 0.0103(3) 0.0128(3) 0.0038(3) 0.0002(3) 0.0008(2)
C34 0.0115(3) 0.0146(4) 0.0187(4) 0.0082(3) -0.0010(3) 0.0023(3)
C35 0.0132(4) 0.0174(4) 0.0242(4) 0.0099(3) 0.0053(3) 0.0072(3)
C36 0.0169(4) 0.0154(4) 0.0168(4) 0.0064(3) 0.0067(3) 0.0060(3)
C37 0.0133(3) 0.0129(3) 0.0123(3) 0.0044(3) 0.0017(3) 0.0031(3)
C38 0.0101(3) 0.0124(3) 0.0108(3) 0.0025(3) 0.0002(3) 0.0016(3)
C39 0.0153(4) 0.0146(4) 0.0125(3) 0.0037(3) -0.0002(3) 0.0026(3)
C40 0.0192(4) 0.0219(4) 0.0115(4) 0.0042(3) -0.0005(3) 0.0086(3)
C41 0.0139(4) 0.0269(5) 0.0104(3) -0.0014(3) -0.0023(3) 0.0071(3)
C42 0.0118(3) 0.0187(4) 0.0126(4) -0.0027(3) 0.0001(3) 0.0007(3)
C43 0.0114(3) 0.0134(3) 0.0121(3) 0.0014(3) 0.0003(3) 0.0011(3)
C44 0.0101(3) 0.0095(3) 0.0108(3) 0.0027(2) -0.0002(2) 0.0004(2)
C45 0.0137(3) 0.0114(3) 0.0140(4) 0.0036(3) 0.0022(3) 0.0016(3)
C46 0.0177(4) 0.0150(4) 0.0153(4) 0.0017(3) 0.0064(3) 0.0019(3)
C47 0.0184(4) 0.0176(4) 0.0108(3) 0.0037(3) 0.0029(3) -0.0027(3)
C48 0.0153(4) 0.0133(3) 0.0133(4) 0.0058(3) -0.0010(3) -0.0019(3)
C49 0.0110(3) 0.0108(3) 0.0133(3) 0.0036(3) 0.0001(3) 0.0000(3)
B1 0.0098(3) 0.0093(3) 0.0111(4) 0.0027(3) 0.0001(3) 0.0008(3)

loop_
_atom_type_symbol
_atom_type_description
_atom_type_scat_dispersion_real
_atom_type_scat_dispersion_imag
_atom_type_scat_source
C C 0.0033 0.0016 'International Tables Vol C Tables 4.2.6.8 and 6.1.1.4'
H H 0.0000 0.0000 'International Tables Vol C Tables 4.2.6.8 and 6.1.1.4'
B B 0.0013 0.0007 'International Tables Vol C Tables 4.2.6.8 and 6.1.1.4'
F F 0.0171 0.0103 'International Tables Vol C Tables 4.2.6.8 and 6.1.1.4'
Mo Mo -1.6832 0.6857 'International Tables Vol C Tables 4.2.6.8 and 6.1.1.4'
O O 0.0106 0.0060 'International Tables Vol C Tables 4.2.6.8 and 6.1.1.4'
P P 0.1023 0.0942 'International Tables Vol C Tables 4.2.6.8 and 6.1.1.4'

loop_
_geom_angle_atom_site_label_1
_geom_angle_atom_site_label_2
_geom_angle_atom_site_label_3
_geom_angle
P1 Mo1 P2 118.530(8)
O2 Mo1 P1 81.369(18)
O2 Mo1 P2 82.038(18)
O2 Mo1 C1 130.11(3)
O2 Mo1 C2 161.12(3)
O2 Mo1 C3 162.50(3)
O2 Mo1 C4 131.47(3)
O2 Mo1 C5 112.77(3)
O2 Mo1 C6 111.99(3)
C1 Mo1 P1 75.20(2)
C1 Mo1 P2 147.75(2)
C1 Mo1 C2 36.84(3)
C1 Mo1 C5 66.08(3)
C1 Mo1 C6 36.21(3)
C2 Mo1 P1 81.18(2)
C2 Mo1 P2 112.82(2)
C2 Mo1 C5 76.61(3)
C2 Mo1 C6 64.96(3)
C3 Mo1 P1 112.11(2)
C3 Mo1 P2 81.61(2)
C3 Mo1 C1 66.16(3)
C3 Mo1 C2 36.03(3)
C3 Mo1 C4 36.92(3)
C3 Mo1 C5 65.01(3)
C3 Mo1 C6 77.18(3)
C4 Mo1 P1 147.02(2)
C4 Mo1 P2 75.72(2)
C4 Mo1 C1 78.99(3)
C4 Mo1 C2 65.87(3)
C4 Mo1 C5 36.15(3)
C4 Mo1 C6 66.30(3)
C5 Mo1 P1 138.66(2)
C5 Mo1 P2 102.20(2)
C5 Mo1 C6 36.99(3)
C6 Mo1 P1 101.83(2)
C6 Mo1 P2 139.11(2)
C31 Mo1 P1 99.80(2)
C31 Mo1 P2 97.14(2)
C31 Mo1 O2 33.21(3)
C31 Mo1 C1 109.59(3)
C31 Mo1 C2 145.48(3)
C31 Mo1 C3 144.39(3)
C31 Mo1 C4 108.03(3)
C31 Mo1 C5 80.75(3)
C31 Mo1 C6 81.29(3)
C8 P1 Mo1 104.80(3)
C8 P1 C19 102.57(4)
C8 P1 C22 104.08(4)
C19 P1 Mo1 112.60(3)
C22 P1 Mo1 125.79(3)
C22 P1 C19 104.42(4)
C14 P2 Mo1 103.20(3)
C14 P2 C25 100.76(5)
C14 P2 C28 107.29(4)
C25 P2 Mo1 120.48(3)
C25 P2 C28 100.93(5)
C28 P2 Mo1 121.77(3)
C31 O1 B1 132.13(7)
C31 O2 Mo1 64.72(5)
C2 C1 Mo1 71.58(5)
C2 C1 C7 115.69(8)
C6 C1 Mo1 72.01(5)
C6 C1 C2 117.98(8)
C6 C1 C7 126.20(8)
C7 C1 Mo1 123.52(6)
Mo1 C2 H2 130.1
C1 C2 Mo1 71.58(5)
C1 C2 H2 119.3
C3 C2 Mo1 71.69(5)
C3 C2 C1 121.42(8)
C3 C2 H2 119.3
Mo1 C3 H3 128.8
C2 C3 Mo1 72.28(5)
C2 C3 H3 119.6
C2 C3 C4 120.85(8)
C4 C3 Mo1 71.67(5)
C4 C3 H3 119.6
C3 C4 Mo1 71.41(5)
C3 C4 C13 116.49(8)
C5 C4 Mo1 72.18(5)
C5 C4 C3 118.07(8)
C5 C4 C13 125.26(8)
C13 C4 Mo1 123.08(6)
Mo1 C5 H5 130.0
C4 C5 Mo1 71.67(5)
C4 C5 H5 119.4
C4 C5 C6 121.13(8)
C6 C5 Mo1 71.52(5)
C6 C5 H5 119.4
Mo1 C6 H6 129.4
C1 C6 Mo1 71.79(5)
C1 C6 C5 120.44(8)
C1 C6 H6 119.8
C5 C6 Mo1 71.49(5)
C5 C6 H6 119.8
C8 C7 C1 117.32(8)
C12 C7 C1 122.05(8)
C12 C7 C8 120.38(8)
C7 C8 P1 116.17(6)
C9 C8 P1 124.64(7)
C9 C8 C7 118.86(8)
C8 C9 H9 119.7
C10 C9 C8 120.62(9)
C10 C9 H9 119.7
C9 C10 H10 120.0
C11 C10 C9 119.98(9)
C11 C10 H10 120.0
C10 C11 H11 119.9
C10 C11 C12 120.14(9)
C12 C11 H11 119.9
C7 C12 H12 120.1
C11 C12 C7 119.86(9)
C11 C12 H12 120.1
C14 C13 C4 118.04(8)
C18 C13 C4 121.29(9)
C18 C13 C14 120.57(9)
C13 C14 P2 117.42(7)
C15 C14 P2 123.62(8)
C15 C14 C13 118.54(8)
C14 C15 H15 119.7
C16 C15 C14 120.59(10)
C16 C15 H15 119.7
C15 C16 H16 119.8
C15 C16 C17 120.48(10)
C17 C16 H16 119.8
C16 C17 H17 120.1
C18 C17 C16 119.87(9)
C18 C17 H17 120.1
C13 C18 H18 120.0
C17 C18 C13 119.95(10)
C17 C18 H18 120.0
P1 C19 H19 106.9
C20 C19 P1 116.40(7)
C20 C19 H19 106.9
C21 C19 P1 108.87(6)
C21 C19 H19 106.9
C21 C19 C20 110.45(7)
C19 C20 H20A 109.5
C19 C20 H20B 109.5
C19 C20 H20C 109.5
H20A C20 H20B 109.5
H20A C20 H20C 109.5
H20B C20 H20C 109.5
C19 C21 H21A 109.5
C19 C21 H21B 109.5
C19 C21 H21C 109.5
H21A C21 H21B 109.5
H21A C21 H21C 109.5
H21B C21 H21C 109.5
P1 C22 H22 108.2
C23 C22 P1 108.97(6)
C23 C22 H22 108.2
C24 C22 P1 111.74(7)
C24 C22 H22 108.2
C24 C22 C23 111.54(8)
C22 C23 H23A 109.5
C22 C23 H23B 109.5
C22 C23 H23C 109.5
H23A C23 H23B 109.5
H23A C23 H23C 109.5
H23B C23 H23C 109.5
C22 C24 H24A 109.5
C22 C24 H24B 109.5
C22 C24 H24C 109.5
H24A C24 H24B 109.5
H24A C24 H24C 109.5
H24B C24 H24C 109.5
P2 C25 H25 106.8
C26 C25 P2 111.29(7)
C26 C25 H25 106.8
C27 C25 P2 111.76(7)
C27 C25 H25 106.8
C27 C25 C26 112.96(9)
C25 C26 H26A 109.5
C25 C26 H26B 109.5
C25 C26 H26C 109.5
H26A C26 H26B 109.5
H26A C26 H26C 109.5
H26B C26 H26C 109.5
C25 C27 H27A 109.5
C25 C27 H27B 109.5
C25 C27 H27C 109.5
H27A C27 H27B 109.5
H27A C27 H27C 109.5
H27B C27 H27C 109.5
P2 C28 H28 105.9
C29 C28 P2 117.28(7)
C29 C28 H28 105.9
C30 C28 P2 111.88(7)
C30 C28 H28 105.9
C30 C28 C29 109.13(9)
C28 C29 H29A 109.5
C28 C29 H29B 109.5
C28 C29 H29C 109.5
H29A C29 H29B 109.5
H29A C29 H29C 109.5
H29B C29 H29C 109.5
C28 C30 H30A 109.5
C28 C30 H30B 109.5
C28 C30 H30C 109.5
H30A C30 H30B 109.5
H30A C30 H30C 109.5
H30B C30 H30C 109.5
O1 C31 Mo1 146.99(7)
O2 C31 Mo1 82.07(5)
O2 C31 O1 130.93(8)
C33 C32 B1 121.54(8)
C37 C32 C33 113.48(8)
C37 C32 B1 124.94(8)
F1 C33 C32 119.98(8)
F1 C33 C34 115.68(8)
C34 C33 C32 124.33(9)
F2 C34 C33 120.78(9)
F2 C34 C35 119.72(8)
C33 C34 C35 119.50(9)
F3 C35 C34 120.20(9)
F3 C35 C36 120.68(9)
C36 C35 C34 119.12(9)
F4 C36 C35 120.23(9)
F4 C36 C37 120.29(9)
C35 C36 C37 119.46(9)
F5 C37 C32 121.26(8)
F5 C37 C36 114.68(8)
C36 C37 C32 124.04(8)
C39 C38 C43 113.56(8)
C39 C38 B1 126.95(8)
C43 C38 B1 119.49(8)
F6 C39 C38 121.70(8)
F6 C39 C40 114.65(8)
C40 C39 C38 123.64(9)
F7 C40 C39 120.20(10)
F7 C40 C41 119.67(9)
C41 C40 C39 120.12(9)
F8 C41 C40 120.36(10)
F8 C41 C42 120.81(10)
C40 C41 C42 118.83(9)
F9 C42 C41 119.95(9)
F9 C42 C43 120.90(9)
C43 C42 C41 119.15(9)
F10 C43 C38 119.23(8)
F10 C43 C42 116.11(8)
C42 C43 C38 124.64(9)
C45 C44 C49 113.57(8)
C45 C44 B1 120.93(7)
C49 C44 B1 125.49(8)
F11 C45 C44 120.59(8)
F11 C45 C46 115.32(8)
C46 C45 C44 124.08(8)
F12 C46 C45 121.02(9)
F12 C46 C47 119.26(9)
C47 C46 C45 119.70(9)
F13 C47 C46 120.58(9)
F13 C47 C48 120.55(9)
C48 C47 C46 118.87(9)
F14 C48 C47 119.63(8)
F14 C48 C49 120.56(9)
C47 C48 C49 119.81(8)
F15 C49 C44 121.35(8)
F15 C49 C48 114.74(8)
C48 C49 C44 123.91(9)
O1 B1 C32 110.75(7)
O1 B1 C38 105.50(7)
O1 B1 C44 105.32(7)
C32 B1 C38 113.39(7)
C32 B1 C44 112.98(7)
C38 B1 C44 108.32(7)

loop_
_geom_bond_atom_site_label_1
_geom_bond_atom_site_label_2
_geom_bond_distance
Mo1 P1 2.5404(3)
Mo1 P2 2.5709(3)
Mo1 O2 2.2535(6)
Mo1 C1 2.2747(9)
Mo1 C2 2.2748(9)
Mo1 C3 2.2672(9)
Mo1 C4 2.2706(8)
Mo1 C5 2.2771(9)
Mo1 C6 2.2775(9)
Mo1 C31 2.0574(8)
P1 C8 1.8400(9)
P1 C19 1.8683(9)
P1 C22 1.8488(9)
P2 C14 1.8409(9)
P2 C25 1.8577(10)
P2 C28 1.8673(10)
F1 C33 1.3457(11)
F2 C34 1.3459(11)
F3 C35 1.3371(11)
F4 C36 1.3385(12)
F5 C37 1.3461(11)
F6 C39 1.3499(12)
F7 C40 1.3458(12)
F8 C41 1.3381(11)
F9 C42 1.3363(12)
F10 C43 1.3495(11)
F11 C45 1.3493(11)
F12 C46 1.3388(12)
F13 C47 1.3416(11)
F14 C48 1.3448(11)
F15 C49 1.3469(11)
O1 C31 1.2747(10)
O1 B1 1.5544(11)
O2 C31 1.2461(10)
C1 C2 1.4376(13)
C1 C6 1.4146(13)
C1 C7 1.4849(12)
C2 H2 0.9500
C2 C3 1.4047(13)
C3 H3 0.9500
C3 C4 1.4367(13)
C4 C5 1.4109(13)
C4 C13 1.4840(13)
C5 H5 0.9500
C5 C6 1.4447(13)
C6 H6 0.9500
C7 C8 1.4068(12)
C7 C12 1.3957(13)
C8 C9 1.3981(12)
C9 H9 0.9500
C9 C10 1.3930(13)
C10 H10 0.9500
C10 C11 1.3923(14)
C11 H11 0.9500
C11 C12 1.3932(14)
C12 H12 0.9500
C13 C14 1.4064(14)
C13 C18 1.3986(13)
C14 C15 1.4006(13)
C15 H15 0.9500
C15 C16 1.3901(15)
C16 H16 0.9500
C16 C17 1.3896(17)
C17 H17 0.9500
C17 C18 1.3898(15)
C18 H18 0.9500
C19 H19 1.0000
C19 C20 1.5351(13)
C19 C21 1.5341(13)
C20 H20A 0.9800
C20 H20B 0.9800
C20 H20C 0.9800
C21 H21A 0.9800
C21 H21B 0.9800
C21 H21C 0.9800
C22 H22 1.0000
C22 C23 1.5331(14)
C22 C24 1.5281(14)
C23 H23A 0.9800
C23 H23B 0.9800
C23 H23C 0.9800
C24 H24A 0.9800
C24 H24B 0.9800
C24 H24C 0.9800
C25 H25 1.0000
C25 C26 1.5332(15)
C25 C27 1.5279(15)
C26 H26A 0.9800
C26 H26B 0.9800
C26 H26C 0.9800
C27 H27A 0.9800
C27 H27B 0.9800
C27 H27C 0.9800
C28 H28 1.0000
C28 C29 1.5317(14)
C28 C30 1.5246(15)
C29 H29A 0.9800
C29 H29B 0.9800
C29 H29C 0.9800
C30 H30A 0.9800
C30 H30B 0.9800
C30 H30C 0.9800
C32 C33 1.3943(12)
C32 C37 1.3933(13)
C32 B1 1.6388(13)
C33 C34 1.3800(13)
C34 C35 1.3802(15)
C35 C36 1.3765(14)
C36 C37 1.3889(13)
C38 C39 1.3933(13)
C38 C43 1.3948(13)
C38 B1 1.6447(13)
C39 C40 1.3909(13)
C40 C41 1.3769(16)
C41 C42 1.3855(15)
C42 C43 1.3855(13)
C44 C45 1.3936(13)
C44 C49 1.3977(12)
C44 B1 1.6521(13)
C45 C46 1.3875(13)
C46 C47 1.3792(14)
C47 C48 1.3782(14)
C48 C49 1.3867(13)

loop_
_geom_torsion_atom_site_label_1
_geom_torsion_atom_site_label_2
_geom_torsion_atom_site_label_3
_geom_torsion_atom_site_label_4
_geom_torsion
Mo1 P1 C8 C7 4.29(7)
Mo1 P1 C8 C9 177.59(7)
Mo1 P1 C19 C20 167.75(6)
Mo1 P1 C19 C21 -66.67(6)
Mo1 P1 C22 C23 -59.22(7)
Mo1 P1 C22 C24 64.49(8)
Mo1 P2 C14 C13 1.23(8)
Mo1 P2 C14 C15 -171.17(8)
Mo1 P2 C25 C26 -71.32(8)
Mo1 P2 C25 C27 56.00(8)
Mo1 P2 C28 C29 -169.84(7)
Mo1 P2 C28 C30 -42.65(8)
Mo1 O2 C31 O1 -179.02(11)
Mo1 C1 C2 C3 53.74(8)
Mo1 C1 C6 C5 -54.48(7)
Mo1 C1 C7 C8 21.83(11)
Mo1 C1 C7 C12 -163.94(7)
Mo1 C2 C3 C4 54.87(8)
Mo1 C3 C4 C5 56.96(7)
Mo1 C3 C4 C13 -118.41(8)
Mo1 C4 C5 C6 53.83(8)
Mo1 C4 C13 C14 -19.44(12)
Mo1 C4 C13 C18 164.11(8)
Mo1 C5 C6 C1 54.62(7)
P1 C8 C9 C10 -169.55(7)
P2 C14 C15 C16 173.13(9)
F1 C33 C34 F2 1.46(13)
F1 C33 C34 C35 -178.84(8)
F2 C34 C35 F3 -2.86(14)
F2 C34 C35 C36 177.87(9)
F3 C35 C36 F4 -1.27(15)
F3 C35 C36 C37 -179.48(9)
F4 C36 C37 F5 2.84(13)
F4 C36 C37 C32 -175.76(9)
F6 C39 C40 F7 -1.91(14)
F6 C39 C40 C41 179.20(9)
F7 C40 C41 F8 -0.77(15)
F7 C40 C41 C42 179.41(9)
F8 C41 C42 F9 1.73(14)
F8 C41 C42 C43 -178.14(9)
F9 C42 C43 F10 2.04(13)
F9 C42 C43 C38 -179.47(9)
F11 C45 C46 F12 0.22(14)
F11 C45 C46 C47 179.01(9)
F12 C46 C47 F13 -0.76(15)
F12 C46 C47 C48 178.69(9)
F13 C47 C48 F14 -1.75(14)
F13 C47 C48 C49 178.48(9)
F14 C48 C49 F15 2.48(12)
F14 C48 C49 C44 -177.19(8)
C1 C2 C3 Mo1 -53.69(8)
C1 C2 C3 C4 1.18(13)
C1 C7 C8 P1 -15.44(10)
C1 C7 C8 C9 170.85(8)
C1 C7 C12 C11 -173.81(9)
C2 C1 C6 Mo1 56.72(7)
C2 C1 C6 C5 2.24(12)
C2 C1 C7 C8 -62.32(11)
C2 C1 C7 C12 111.91(10)
C2 C3 C4 Mo1 -55.15(8)
C2 C3 C4 C5 1.81(13)
C2 C3 C4 C13 -173.56(8)
C3 C4 C5 Mo1 -56.57(7)
C3 C4 C5 C6 -2.74(13)
C3 C4 C13 C14 64.80(11)
C3 C4 C13 C18 -111.65(10)
C4 C5 C6 Mo1 -53.90(8)
C4 C5 C6 C1 0.71(13)
C4 C13 C14 P2 10.11(12)
C4 C13 C14 C15 -177.10(9)
C4 C13 C18 C17 176.48(10)
C5 C4 C13 C14 -110.19(11)
C5 C4 C13 C18 73.36(13)
C6 C1 C2 Mo1 -56.93(7)
C6 C1 C2 C3 -3.19(13)
C6 C1 C7 C8 113.29(10)
C6 C1 C7 C12 -72.48(12)
C7 C1 C2 Mo1 119.06(7)
C7 C1 C2 C3 172.80(8)
C7 C1 C6 Mo1 -118.80(9)
C7 C1 C6 C5 -173.28(8)
C7 C8 C9 C10 3.58(14)
C8 P1 C19 C20 -80.15(7)
C8 P1 C19 C21 45.43(7)
C8 P1 C22 C23 -179.58(6)
C8 P1 C22 C24 -55.88(7)
C8 C7 C12 C11 0.25(14)
C8 C9 C10 C11 -0.44(14)
C9 C10 C11 C12 -2.87(15)
C10 C11 C12 C7 2.95(14)
C12 C7 C8 P1 170.23(7)
C12 C7 C8 C9 -3.48(13)
C13 C4 C5 Mo1 118.35(9)
C13 C4 C5 C6 172.18(8)
C13 C14 C15 C16 0.81(16)
C14 P2 C25 C26 176.24(7)
C14 P2 C25 C27 -56.43(8)
C14 P2 C28 C29 -51.53(9)
C14 P2 C28 C30 75.66(8)
C14 C13 C18 C17 0.12(15)
C14 C15 C16 C17 -0.51(18)
C15 C16 C17 C18 0.00(18)
C16 C17 C18 C13 0.19(17)
C18 C13 C14 P2 -173.42(8)
C18 C13 C14 C15 -0.62(14)
C19 P1 C8 C7 -113.49(7)
C19 P1 C8 C9 59.81(9)
C19 P1 C22 C23 73.20(7)
C19 P1 C22 C24 -163.10(7)
C22 P1 C8 C7 137.91(7)
C22 P1 C8 C9 -48.79(9)
C22 P1 C19 C20 28.19(8)
C22 P1 C19 C21 153.77(6)
C25 P2 C14 C13 126.33(8)
C25 P2 C14 C15 -46.08(9)
C25 P2 C28 C29 53.49(9)
C25 P2 C28 C30 -179.32(7)
C28 P2 C14 C13 -128.53(8)
C28 P2 C14 C15 59.07(10)
C28 P2 C25 C26 66.07(8)
C28 P2 C25 C27 -166.60(7)
C31 O1 B1 C32 -11.41(13)
C31 O1 B1 C38 -134.48(9)
C31 O1 B1 C44 111.05(10)
C32 C33 C34 F2 -177.80(8)
C32 C33 C34 C35 1.90(14)
C33 C32 C37 F5 179.13(8)
C33 C32 C37 C36 -2.36(13)
C33 C32 B1 O1 72.84(10)
C33 C32 B1 C38 -168.78(8)
C33 C32 B1 C44 -45.04(11)
C33 C34 C35 F3 177.43(9)
C33 C34 C35 C36 -1.84(14)
C34 C35 C36 F4 178.00(9)
C34 C35 C36 C37 -0.21(15)
C35 C36 C37 F5 -178.95(9)
C35 C36 C37 C32 2.45(15)
C37 C32 C33 F1 -179.07(8)
C37 C32 C33 C34 0.17(13)
C37 C32 B1 O1 -104.77(10)
C37 C32 B1 C38 13.61(12)
C37 C32 B1 C44 137.35(9)
C38 C39 C40 F7 178.51(9)
C38 C39 C40 C41 -0.38(15)
C39 C38 C43 F10 176.16(8)
C39 C38 C43 C42 -2.28(14)
C39 C38 B1 O1 13.61(12)
C39 C38 B1 C32 -107.76(10)
C39 C38 B1 C44 125.99(9)
C39 C40 C41 F8 178.13(9)
C39 C40 C41 C42 -1.69(15)
C40 C41 C42 F9 -178.46(9)
C40 C41 C42 C43 1.67(14)
C41 C42 C43 F10 -178.09(9)
C41 C42 C43 C38 0.40(15)
C43 C38 C39 F6 -177.29(9)
C43 C38 C39 C40 2.26(14)
C43 C38 B1 O1 -166.22(8)
C43 C38 B1 C32 72.41(10)
C43 C38 B1 C44 -53.84(10)
C44 C45 C46 F12 -179.05(9)
C44 C45 C46 C47 -0.25(15)
C45 C44 C49 F15 177.58(8)
C45 C44 C49 C48 -2.77(13)
C45 C44 B1 O1 37.93(10)
C45 C44 B1 C32 158.95(8)
C45 C44 B1 C38 -74.57(10)
C45 C46 C47 F13 -179.58(9)
C45 C46 C47 C48 -0.12(15)
C46 C47 C48 F14 178.80(9)
C46 C47 C48 C49 -0.98(14)
C47 C48 C49 F15 -177.75(8)
C47 C48 C49 C44 2.58(14)
C49 C44 C45 F11 -177.62(8)
C49 C44 C45 C46 1.61(13)
C49 C44 B1 O1 -143.32(8)
C49 C44 B1 C32 -22.30(12)
C49 C44 B1 C38 104.18(9)
B1 O1 C31 Mo1 175.06(8)
B1 O1 C31 O2 -6.72(16)
B1 C32 C33 F1 3.07(12)
B1 C32 C33 C34 -177.70(8)
B1 C32 C37 F5 -3.09(14)
B1 C32 C37 C36 175.42(9)
B1 C38 C39 F6 2.87(15)
B1 C38 C39 C40 -177.58(9)
B1 C38 C43 F10 -3.99(13)
B1 C38 C43 C42 177.57(9)
B1 C44 C45 F11 1.27(13)
B1 C44 C45 C46 -179.50(9)
B1 C44 C49 F15 -1.25(13)
B1 C44 C49 C48 178.40(8)
